data_4500269
loop_
_publ_author_name
'Adarsh, N. N.'
'Dastidar, Parthasarathi'

_publ_section_title
;
 A New Series of ZnIICoordination Polymer Based Metallogels Derived from
 Bis-pyridyl-bis-amide Ligands: A Crystal Engineering Approach
;
_journal_issue 1
_journal_name_full 'Crystal Growth &amp; Design'
_journal_page_first 328
_journal_paper_doi 10.1021/cg101342g
_journal_volume 11
_journal_year 2011
_chemical_formula_sum 'C36 H28 Br4 N8 O4 Zn2'
_chemical_formula_weight 1087.04
_chemical_name_systematic
; 
 ? 
;
_space_group_IT_number 2
_symmetry_cell_setting triclinic
_symmetry_space_group_name_Hall '-P 1'
_symmetry_space_group_name_H-M 'P -1'
_atom_sites_solution_hydrogens geom
_atom_sites_solution_primary direct
_atom_sites_solution_secondary difmap
_audit_creation_method SHELXL-97
_cell_angle_alpha 82.023(2)
_cell_angle_beta 80.663(2)
_cell_angle_gamma 78.460(2)
_cell_formula_units_Z 1
_cell_length_a 7.8225(9)
_cell_length_b 8.4218(9)
_cell_length_c 14.8851(16)
_cell_measurement_temperature 100(2)
_cell_volume 942.32(18)
_computing_cell_refinement 'BRUKER APEX II'
_computing_data_collection 'BRUKER APEX II'
_computing_data_reduction 'BRUKER APEX II'
_computing_molecular_graphics 'MERCURY 2.3'
_computing_publication_material 'APEX II SOFTWARE'
_computing_structure_refinement 'SHELXL-97 (Sheldrick, 1997)'
_computing_structure_solution 'SHELXS-97 (Sheldrick, 1990)'
_diffrn_ambient_temperature 100(2)
_diffrn_measured_fraction_theta_full 0.998
_diffrn_measured_fraction_theta_max 0.998
_diffrn_measurement_device_type 'BRUKER APEX CCD AREA DETECTOR'
_diffrn_measurement_method 'OMEGA SCAN'
_diffrn_radiation_monochromator graphite
_diffrn_radiation_source 'fine-focus sealed tube'
_diffrn_radiation_type MoK\a
_diffrn_radiation_wavelength 0.71073
_diffrn_reflns_av_R_equivalents 0.0436
_diffrn_reflns_av_sigmaI/netI 0.0534
_diffrn_reflns_limit_h_max 9
_diffrn_reflns_limit_h_min -9
_diffrn_reflns_limit_k_max 10
_diffrn_reflns_limit_k_min -9
_diffrn_reflns_limit_l_max 17
_diffrn_reflns_limit_l_min -17
_diffrn_reflns_number 9013
_diffrn_reflns_theta_full 25.00
_diffrn_reflns_theta_max 25.00
_diffrn_reflns_theta_min 1.39
_exptl_absorpt_coefficient_mu 5.565
_exptl_absorpt_correction_T_max 0.5548
_exptl_absorpt_correction_T_min 0.3485
_exptl_absorpt_correction_type multi-scan
_exptl_absorpt_process_details SADABS
_exptl_crystal_colour COLORLESS
_exptl_crystal_density_diffrn 1.916
_exptl_crystal_density_method 'not measured'
_exptl_crystal_description BLOCK
_exptl_crystal_F_000 532
_exptl_crystal_size_max 0.24
_exptl_crystal_size_mid 0.18
_exptl_crystal_size_min 0.12
_refine_diff_density_max 0.739
_refine_diff_density_min -0.455
_refine_diff_density_rms 0.110
_refine_ls_extinction_method none
_refine_ls_goodness_of_fit_ref 1.035
_refine_ls_hydrogen_treatment constr
_refine_ls_matrix_type full
_refine_ls_number_parameters 244
_refine_ls_number_reflns 3306
_refine_ls_number_restraints 0
_refine_ls_restrained_S_all 1.035
_refine_ls_R_factor_all 0.0448
_refine_ls_R_factor_gt 0.0334
_refine_ls_shift/su_max 0.000
_refine_ls_shift/su_mean 0.000
_refine_ls_structure_factor_coef Fsqd
_refine_ls_weighting_details 'calc w=1/[\s^2^(Fo^2^)+(0.0366P)^2^+0.0905P] where P=(Fo^2^+2Fc^2^)/3'
_refine_ls_weighting_scheme calc
_refine_ls_wR_factor_gt 0.0761
_refine_ls_wR_factor_ref 0.0807
_reflns_number_gt 2716
_reflns_number_total 3306
_reflns_threshold_expression >2sigma(I)
_cod_data_source_file cg101342g_si_002.cif
_cod_data_source_block 2
_cod_depositor_comments
;
The following automatic conversions were performed:

'_symmetry_cell_setting' value 'TRICLINIC' changed to 'triclinic'
according to /home/saulius/struct/CIF-dictionaries/cif_core.dic
dictionary named 'cif_core.dic' version 2.4.1 from
2010-06-29.

'_exptl_absorpt_correction_type' value 'MULTI-SCAN'
changed to 'multi-scan' according to
/home/saulius/struct/CIF-dictionaries/cif_core.dic dictionary named
'cif_core.dic' version 2.4.1 from 2010-06-29.

Automatic conversion script
Id: cif_fix_values 1715 2011-07-08 13:25:40Z adriana 
;
_cod_original_sg_symbol_H-M P-1
_cod_database_code 4500269

loop_
_symmetry_equiv_pos_as_xyz
'x, y, z'
'-x, -y, -z'

loop_
_atom_site_label
_atom_site_type_symbol
_atom_site_fract_x
_atom_site_fract_y
_atom_site_fract_z
_atom_site_U_iso_or_equiv
_atom_site_adp_type
_atom_site_occupancy
_atom_site_symmetry_multiplicity
_atom_site_calc_flag
_atom_site_refinement_flags
Zn1 Zn -0.15915(6) -0.20003(6) 0.33382(3) 0.01517(14) Uani 1 1 d .
Br1 Br -0.36790(6) -0.29822(5) 0.45217(3) 0.02205(14) Uani 1 1 d .
Br2 Br 0.12471(5) -0.36434(5) 0.30616(3) 0.02202(14) Uani 1 1 d .
N1 N -0.1087(4) 0.0114(4) 0.3673(2) 0.0155(8) Uani 1 1 d .
C2 C -0.2135(5) 0.0914(5) 0.4340(3) 0.0169(9) Uani 1 1 d .
H2 H -0.3221 0.0619 0.4567 0.020 Uiso 1 1 calc R
C3 C -0.1649(5) 0.2159(5) 0.4698(3) 0.0158(9) Uani 1 1 d .
H3 H -0.2395 0.2693 0.5159 0.019 Uiso 1 1 calc R
C4 C -0.0048(5) 0.2595(5) 0.4363(3) 0.0164(9) Uani 1 1 d .
H4 H 0.0309 0.3423 0.4599 0.020 Uiso 1 1 calc R
C5 C 0.1035(5) 0.1786(5) 0.3668(3) 0.0145(9) Uani 1 1 d .
C6 C 0.0461(5) 0.0556(5) 0.3338(3) 0.0153(9) Uani 1 1 d .
H6 H 0.1175 0.0019 0.2868 0.018 Uiso 1 1 calc R
N7 N 0.2721(4) 0.2186(4) 0.3346(2) 0.0146(8) Uani 1 1 d .
H7 H 0.3298 0.2406 0.3743 0.018 Uiso 1 1 calc R
C8 C 0.3497(5) 0.2249(5) 0.2459(3) 0.0168(9) Uani 1 1 d .
O9 O 0.2841(4) 0.1869(4) 0.18509(19) 0.0215(7) Uani 1 1 d .
C10 C 0.5260(5) 0.2768(5) 0.2278(3) 0.0135(9) Uani 1 1 d .
C11 C 0.5823(5) 0.3719(5) 0.2828(3) 0.0160(9) Uani 1 1 d .
H11 H 0.5090 0.4061 0.3349 0.019 Uiso 1 1 calc R
C12 C 0.7460(5) 0.4153(5) 0.2603(3) 0.0175(10) Uani 1 1 d .
H12 H 0.7824 0.4787 0.2974 0.021 Uiso 1 1 calc R
C13 C 0.8569(5) 0.3652(5) 0.1827(3) 0.0176(10) Uani 1 1 d .
H13 H 0.9674 0.3945 0.1680 0.021 Uiso 1 1 calc R
C14 C 0.8017(5) 0.2713(5) 0.1272(3) 0.0173(10) Uani 1 1 d .
C15 C 0.6365(5) 0.2273(5) 0.1495(3) 0.0172(10) Uani 1 1 d .
H15 H 0.5997 0.1647 0.1122 0.021 Uiso 1 1 calc R
C16 C 0.9057(5) 0.2209(5) 0.0368(3) 0.0188(10) Uani 1 1 d .
O17 O 0.8326(4) 0.1871(4) -0.0210(2) 0.0305(8) Uani 1 1 d .
N18 N 1.0826(4) 0.2202(4) 0.0277(2) 0.0198(8) Uani 1 1 d .
H18 H 1.1253 0.2318 0.0756 0.024 Uiso 1 1 calc R
C19 C 1.2003(5) 0.2019(5) -0.0543(3) 0.0188(10) Uani 1 1 d .
C20 C 1.3786(6) 0.2018(6) -0.0521(3) 0.0286(12) Uani 1 1 d .
H20 H 1.4182 0.2088 0.0026 0.034 Uiso 1 1 calc R
C21 C 1.4946(6) 0.1913(6) -0.1321(3) 0.0270(11) Uani 1 1 d .
H21 H 1.6136 0.1906 -0.1319 0.032 Uiso 1 1 calc R
C22 C 1.4336(6) 0.1819(5) -0.2120(3) 0.0205(10) Uani 1 1 d .
H22 H 1.5124 0.1762 -0.2659 0.025 Uiso 1 1 calc R
N23 N 1.2641(4) 0.1808(4) -0.2147(2) 0.0158(8) Uani 1 1 d .
C24 C 1.1491(5) 0.1895(5) -0.1366(3) 0.0155(9) Uani 1 1 d .
H24 H 1.0315 0.1870 -0.1386 0.019 Uiso 1 1 calc R

loop_
_atom_site_aniso_label
_atom_site_aniso_U_11
_atom_site_aniso_U_22
_atom_site_aniso_U_33
_atom_site_aniso_U_23
_atom_site_aniso_U_13
_atom_site_aniso_U_12
Zn1 0.0128(3) 0.0208(3) 0.0130(3) -0.0033(2) -0.0003(2) -0.0056(2)
Br1 0.0180(2) 0.0330(3) 0.0167(2) -0.00381(19) 0.00197(18) -0.0109(2)
Br2 0.0165(2) 0.0239(3) 0.0249(3) -0.00348(19) -0.00172(19) -0.00206(19)
N1 0.0119(18) 0.0201(19) 0.0154(19) 0.0003(15) -0.0035(15) -0.0051(15)
C2 0.011(2) 0.023(2) 0.016(2) 0.0020(19) -0.0012(18) -0.0032(18)
C3 0.012(2) 0.020(2) 0.015(2) -0.0035(18) -0.0032(18) -0.0006(18)
C4 0.018(2) 0.017(2) 0.016(2) -0.0016(18) -0.0079(19) -0.0029(18)
C5 0.011(2) 0.020(2) 0.013(2) 0.0011(18) -0.0015(17) -0.0040(18)
C6 0.013(2) 0.019(2) 0.012(2) 0.0005(18) -0.0013(18) -0.0020(18)
N7 0.0118(18) 0.0222(19) 0.0119(19) -0.0038(15) -0.0007(15) -0.0072(15)
C8 0.013(2) 0.018(2) 0.018(2) -0.0009(19) -0.0002(19) -0.0023(18)
O9 0.0156(16) 0.0380(19) 0.0135(16) -0.0061(14) -0.0014(13) -0.0097(14)
C10 0.011(2) 0.016(2) 0.012(2) 0.0021(17) -0.0015(17) -0.0027(17)
C11 0.016(2) 0.019(2) 0.012(2) -0.0008(18) -0.0029(18) -0.0004(18)
C12 0.019(2) 0.016(2) 0.020(2) -0.0038(19) -0.0083(19) -0.0046(19)
C13 0.011(2) 0.021(2) 0.020(2) 0.0053(19) -0.0022(18) -0.0074(18)
C14 0.012(2) 0.021(2) 0.018(2) -0.0007(19) 0.0004(18) -0.0027(18)
C15 0.020(2) 0.026(2) 0.007(2) 0.0024(18) -0.0039(18) -0.0084(19)
C16 0.014(2) 0.030(3) 0.013(2) -0.0008(19) -0.0013(18) -0.0061(19)
O17 0.0159(17) 0.065(2) 0.0170(17) -0.0136(17) 0.0000(14) -0.0171(16)
N18 0.0117(19) 0.040(2) 0.0087(19) -0.0057(16) -0.0003(15) -0.0062(17)
C19 0.013(2) 0.030(3) 0.011(2) -0.0012(19) 0.0017(18) -0.0029(19)
C20 0.018(3) 0.055(3) 0.016(3) -0.008(2) -0.005(2) -0.009(2)
C21 0.012(2) 0.047(3) 0.023(3) -0.004(2) -0.002(2) -0.009(2)
C22 0.015(2) 0.028(3) 0.015(2) 0.001(2) 0.0006(19) -0.001(2)
N23 0.0120(18) 0.0197(19) 0.0150(19) -0.0003(15) 0.0008(15) -0.0043(15)
C24 0.011(2) 0.022(2) 0.013(2) -0.0013(18) 0.0028(18) -0.0049(18)

loop_
_atom_type_symbol
_atom_type_description
_atom_type_scat_dispersion_real
_atom_type_scat_dispersion_imag
_atom_type_scat_source
C C 0.0033 0.0016 'International Tables Vol C Tables 4.2.6.8 and 6.1.1.4'
H H 0.0000 0.0000 'International Tables Vol C Tables 4.2.6.8 and 6.1.1.4'
N N 0.0061 0.0033 'International Tables Vol C Tables 4.2.6.8 and 6.1.1.4'
O O 0.0106 0.0060 'International Tables Vol C Tables 4.2.6.8 and 6.1.1.4'
Zn Zn 0.2839 1.4301 'International Tables Vol C Tables 4.2.6.8 and 6.1.1.4'
Br Br -0.2901 2.4595 'International Tables Vol C Tables 4.2.6.8 and 6.1.1.4'

loop_
_geom_angle_atom_site_label_1
_geom_angle_atom_site_label_2
_geom_angle_atom_site_label_3
_geom_angle
_geom_angle_site_symmetry_1
_geom_angle_site_symmetry_3
N1 Zn1 N23 115.64(13) . 2_655
N1 Zn1 Br2 103.78(10) . .
N23 Zn1 Br2 105.15(9) 2_655 .
N1 Zn1 Br1 108.33(10) . .
N23 Zn1 Br1 106.18(9) 2_655 .
Br2 Zn1 Br1 118.19(3) . .
C6 N1 C2 118.9(3) . .
C6 N1 Zn1 119.0(3) . .
C2 N1 Zn1 121.1(3) . .
N1 C2 C3 122.1(4) . .
N1 C2 H2 119.0 . .
C3 C2 H2 119.0 . .
C4 C3 C2 119.0(4) . .
C4 C3 H3 120.5 . .
C2 C3 H3 120.5 . .
C3 C4 C5 119.3(4) . .
C3 C4 H4 120.3 . .
C5 C4 H4 120.3 . .
C6 C5 C4 118.6(4) . .
C6 C5 N7 121.7(4) . .
C4 C5 N7 119.6(4) . .
N1 C6 C5 122.1(4) . .
N1 C6 H6 119.0 . .
C5 C6 H6 119.0 . .
C8 N7 C5 125.3(3) . .
C8 N7 H7 117.3 . .
C5 N7 H7 117.3 . .
O9 C8 N7 122.7(4) . .
O9 C8 C10 121.7(4) . .
N7 C8 C10 115.6(4) . .
C15 C10 C11 119.3(4) . .
C15 C10 C8 116.4(4) . .
C11 C10 C8 124.3(4) . .
C12 C11 C10 120.3(4) . .
C12 C11 H11 119.9 . .
C10 C11 H11 119.9 . .
C11 C12 C13 120.5(4) . .
C11 C12 H12 119.7 . .
C13 C12 H12 119.7 . .
C14 C13 C12 119.6(4) . .
C14 C13 H13 120.2 . .
C12 C13 H13 120.2 . .
C13 C14 C15 120.1(4) . .
C13 C14 C16 124.1(4) . .
C15 C14 C16 115.6(4) . .
C10 C15 C14 120.2(4) . .
C10 C15 H15 119.9 . .
C14 C15 H15 119.9 . .
O17 C16 N18 124.3(4) . .
O17 C16 C14 120.6(4) . .
N18 C16 C14 115.0(4) . .
C16 N18 C19 125.0(4) . .
C16 N18 H18 117.5 . .
C19 N18 H18 117.5 . .
C24 C19 C20 118.1(4) . .
C24 C19 N18 123.7(4) . .
C20 C19 N18 118.1(4) . .
C21 C20 C19 119.1(4) . .
C21 C20 H20 120.4 . .
C19 C20 H20 120.4 . .
C22 C21 C20 119.5(4) . .
C22 C21 H21 120.3 . .
C20 C21 H21 120.3 . .
N23 C22 C21 121.9(4) . .
N23 C22 H22 119.0 . .
C21 C22 H22 119.0 . .
C22 N23 C24 119.2(4) . .
C22 N23 Zn1 123.5(3) . 2_655
C24 N23 Zn1 116.7(3) . 2_655
N23 C24 C19 122.1(4) . .
N23 C24 H24 118.9 . .
C19 C24 H24 118.9 . .

loop_
_geom_bond_atom_site_label_1
_geom_bond_atom_site_label_2
_geom_bond_distance
_geom_bond_site_symmetry_2
Zn1 N1 2.042(3) .
Zn1 N23 2.045(3) 2_655
Zn1 Br2 2.3763(7) .
Zn1 Br1 2.3783(6) .
N1 C6 1.336(5) .
N1 C2 1.346(5) .
C2 C3 1.381(6) .
C2 H2 0.9300 .
C3 C4 1.372(6) .
C3 H3 0.9300 .
C4 C5 1.390(5) .
C4 H4 0.9300 .
C5 C6 1.384(6) .
C5 N7 1.418(5) .
C6 H6 0.9300 .
N7 C8 1.359(5) .
N7 H7 0.8600 .
C8 O9 1.218(5) .
C8 C10 1.501(6) .
C10 C15 1.393(5) .
C10 C11 1.395(6) .
C11 C12 1.378(6) .
C11 H11 0.9300 .
C12 C13 1.389(6) .
C12 H12 0.9300 .
C13 C14 1.388(6) .
C13 H13 0.9300 .
C14 C15 1.392(6) .
C14 C16 1.522(6) .
C15 H15 0.9300 .
C16 O17 1.201(5) .
C16 N18 1.367(5) .
N18 C19 1.411(5) .
N18 H18 0.8600 .
C19 C24 1.373(6) .
C19 C20 1.400(6) .
C20 C21 1.377(6) .
C20 H20 0.9300 .
C21 C22 1.369(6) .
C21 H21 0.9300 .
C22 N23 1.335(5) .
C22 H22 0.9300 .
N23 C24 1.351(5) .
N23 Zn1 2.045(3) 2_655
C24 H24 0.9300 .

loop_
_geom_hbond_atom_site_label_D
_geom_hbond_atom_site_label_H
_geom_hbond_atom_site_label_A
_geom_hbond_distance_DH
_geom_hbond_distance_HA
_geom_hbond_distance_DA
_geom_hbond_angle_DHA
_geom_hbond_site_symmetry_A
N7 H7 Br1 0.86 2.77 3.557(3) 153.7 2_556
N18 H18 O9 0.86 2.15 2.982(4) 161.5 1_655
